data_1540842
loop_
_publ_author_name
'Weiss, Z.'
'Rieder, M.'
'Smrcok, L.'
'Petricek, V.'
'Bailey, S.W.'

_publ_section_title
;
 Refinement of the crystal structure of two "protolithionites"
;
_journal_name_full 'European Journal of Mineralogy (1,1989-)'
_journal_page_first 493
_journal_page_last 502
_journal_volume 5
_journal_year 1993
_chemical_formula_sum 'Al2.13 F Fe1.92 H K0.99 O11 Si2.71'
_chemical_name_systematic 'K.99 (Fe1.92 Al1.08) (Al1.05 Si2.71 O10) (O H F)'
_space_group_IT_number 12
_symmetry_space_group_name_Hall '-C 2y'
_symmetry_space_group_name_H-M 'C 1 2/m 1'
_cell_angle_alpha 90
_cell_angle_beta 100.47
_cell_angle_gamma 90
_cell_formula_units_Z 2
_cell_length_a 5.3655
_cell_length_b 9.293
_cell_length_c 10.198
_cell_volume 500.022
_citation_journal_id_ASTM EJMIER
_cod_data_source_file Weiss_EJMIER_1993_1673.cif
_cod_data_source_block H1Al2.13F1Fe1.92K0.99O11Si2.71
_cod_original_cell_volume 500.0223
_cod_original_formula_sum 'H1 Al2.13 F1 Fe1.92 K0.99 O11 Si2.71'
_cod_database_code 1540842

loop_
_symmetry_equiv_pos_as_xyz
x,y,z
-x,y,-z
-x,-y,-z
x,-y,z
x+1/2,y+1/2,z
-x+1/2,y+1/2,-z
-x+1/2,-y+1/2,-z
x+1/2,-y+1/2,z

loop_
_atom_site_label
_atom_site_type_symbol
_atom_site_fract_x
_atom_site_fract_y
_atom_site_fract_z
_atom_site_occupancy
_atom_site_U_iso_or_equiv
Fe1 Fe+2 0 0 0.5 0.656 0.0
F1 F-1 0.1245 0.5 0.3929 0.5 0.0
Al2 Al+3 0 0.3307 0.5 0.368 0.0
O1 O-2 0.0487 0 0.1676 1 0.0
O2 O-2 0.3085 0.2466 0.1671 1 0.0
O3 O-2 0.1321 0.1668 0.3905 1 0.0
Si1 Si+4 0.0755 0.1666 0.2253 0.6775 0.0
O4 O-2 0.1245 0.5 0.3929 0.5 0.0
Fe2 Fe+2 0 0.3307 0.5 0.632 0.0
Al3 Al+3 0.0755 0.1666 0.2253 0.2635 0.0
Al1 Al+3 0 0 0.5 0.344 0.0
K1 K+1 0 0.5 0 0.988 0.0
